data_7229481
loop_
_publ_author_name
'Takeda, Takashi'
'Noro, Shin-ichiro'
'Nakamura, Takayoshi'
'Suzuki, Yasutaka'
'Kawamata, Jun'
'Akutagawa, Tomoyuki'

_publ_section_title
;
 Selective MeCN/EtCN sorption and preferential inclusion of substituted
 benzenes in a cage structure with arylsulfonamide-armed anthraquinones
;
_journal_issue 1
_journal_name_full CrystEngComm
_journal_page_first 17
_journal_paper_doi 10.1039/C7CE01752A
_journal_volume 20
_journal_year 2018
_chemical_formula_moiety 'C68 H76 N4 O12 S4'
_chemical_formula_sum 'C68 H76 N4 O12 S4'
_chemical_formula_weight 1269.61
_space_group_crystal_system triclinic
_space_group_IT_number 2
_space_group_name_Hall '-P 1'
_space_group_name_H-M_alt 'P -1'
_symmetry_space_group_name_Hall '-P 1'
_symmetry_space_group_name_H-M 'P -1'
_atom_sites_solution_hydrogens geom
_atom_sites_solution_primary direct
_atom_sites_solution_secondary difmap
_audit_update_record
;
2017-05-15 deposited with the CCDC.
2017-11-02 downloaded from the CCDC.
;
_cell_angle_alpha 84.1094(13)
_cell_angle_beta 72.9530(13)
_cell_angle_gamma 74.0952(13)
_cell_formula_units_Z 1
_cell_length_a 10.9459(2)
_cell_length_b 12.1089(2)
_cell_length_c 12.9588(3)
_cell_measurement_reflns_used 5746
_cell_measurement_temperature 100
_cell_measurement_theta_max 68.24
_cell_measurement_theta_min 3.57
_cell_volume 1578.80(6)
_computing_cell_refinement 'RAPID AUTO'
_computing_data_collection 'RAPID AUTO (Rigaku, ????)'
_computing_data_reduction 'RAPID AUTO'
_computing_molecular_graphics 'CrystalStructure 4.1'
_computing_publication_material 'CrystalStructure 4.1 (Rigaku, 2014)'
_computing_structure_refinement 'SHELXL2013 (Sheldrick, 2008)'
_computing_structure_solution 'SIR2011 (Burla, et al., 2012)'
_diffrn_ambient_temperature 100
_diffrn_detector_area_resol_mean 10.000
_diffrn_measured_fraction_theta_full 0.982
_diffrn_measured_fraction_theta_max 0.980
_diffrn_measurement_device_type 'Rigaku R-AXIS RAPID'
_diffrn_measurement_method \w
_diffrn_radiation_type 'Cu K\a'
_diffrn_radiation_wavelength 1.54187
_diffrn_reflns_av_R_equivalents 0.0713
_diffrn_reflns_Laue_measured_fraction_full 0.982
_diffrn_reflns_Laue_measured_fraction_max 0.980
_diffrn_reflns_limit_h_max 12
_diffrn_reflns_limit_h_min -13
_diffrn_reflns_limit_k_max 14
_diffrn_reflns_limit_k_min -14
_diffrn_reflns_limit_l_max 15
_diffrn_reflns_limit_l_min -15
_diffrn_reflns_number 18093
_diffrn_reflns_point_group_measured_fraction_full 0.982
_diffrn_reflns_point_group_measured_fraction_max 0.980
_diffrn_reflns_theta_full 67.687
_diffrn_reflns_theta_max 68.241
_diffrn_reflns_theta_min 3.569
_diffrn_standards_number 0
_exptl_absorpt_coefficient_mu 1.925
_exptl_absorpt_correction_T_max 0.825
_exptl_absorpt_correction_T_min 0.815
_exptl_absorpt_correction_type numerical
_exptl_absorpt_process_details 'NUMABS (Rigaku, 1999)'
_exptl_crystal_colour unknown
_exptl_crystal_density_diffrn 1.335
_exptl_crystal_density_method 'not measured'
_exptl_crystal_description unknown
_exptl_crystal_F_000 672.00
_exptl_crystal_recrystallization_method 'Re-crystallisation from solvent'
_exptl_crystal_size_max 0.100
_exptl_crystal_size_mid 0.100
_exptl_crystal_size_min 0.100
_refine_diff_density_max 0.55
_refine_diff_density_min -0.56
_refine_ls_extinction_method none
_refine_ls_goodness_of_fit_ref 1.140
_refine_ls_hydrogen_treatment constr
_refine_ls_number_parameters 445
_refine_ls_number_reflns 5678
_refine_ls_number_restraints 0
_refine_ls_R_factor_all 0.0696
_refine_ls_R_factor_gt 0.0568
_refine_ls_shift/su_max 0.014
_refine_ls_structure_factor_coef Fsqd
_refine_ls_weighting_details 'w = 1/[\s^2^(Fo^2^)+(0.1000P)^2^+0.0000P] where P=(Fo^2^+2Fc^2^)/3'
_refine_ls_weighting_scheme calc
_refine_ls_wR_factor_gt 0.1685
_refine_ls_wR_factor_ref 0.1753
_reflns_number_gt 4504
_reflns_number_total 5678
_reflns_threshold_expression F^2^>2.0\s(F^2^)
_cod_data_source_file c7ce01752a2.cif
_cod_data_source_block 151217TT
_cod_depositor_comments 'Adding full bibliography for 7229477--7229489.cif.'
_cod_original_cell_volume 1578.80(5)
_cod_database_code 7229481
_shelxl_res_file
;

    shelxl.res created by SHELXL-2014/7

TITL 151217TT
CELL  1.54187 10.94590 12.10893 12.95876 84.10940 72.95300 74.09520
ZERR  1 0.00021 0.00022 0.00025 0.00130 0.00130 0.00130
LATT 1
SFAC C H O N S
UNIT 68 76 12 4 4
L.S. 5
FMAP 2
PLAN -90
WPDB -2
HTAB
BOND $H
CONF
LIST 4
TEMP 23.0
ACTA
SIZE 0.100 0.100 0.100
WGHT    0.100000
FVAR       0.57048
S1    5    0.025521    0.889613    0.784476    11.00000    0.03362    0.02300 =
         0.03091    0.00313   -0.01088   -0.01309
S2    5   -0.209765    0.718195    1.377462    11.00000    0.03084    0.02689 =
         0.02829   -0.00241   -0.00694   -0.00869
O1    3    0.118739    0.558257    0.797282    11.00000    0.05091    0.02587 =
         0.03001    0.00057   -0.00300   -0.01591
O2    3    0.116168    0.882464    0.679265    11.00000    0.03694    0.02865 =
         0.03458    0.00319   -0.00752   -0.01406
O3    3    0.005104    0.983015    0.852228    11.00000    0.04294    0.02327 =
         0.03654   -0.00065   -0.01493   -0.01414
O4    3   -0.279307    0.833615    1.360261    11.00000    0.03205    0.02772 =
         0.03973   -0.00606   -0.00897   -0.00357
O5    3   -0.271628    0.648239    1.461106    11.00000    0.03583    0.03425 =
         0.03094   -0.00264   -0.00433   -0.01300
PART 2
O6B   3   -0.377672    0.644079    1.104933    10.65000    0.05054    0.04606 =
         0.04536    0.00253   -0.01025   -0.01793
PART 1
O6A   3   -0.224149    0.345332    0.841553    10.35000    0.08654    0.07156 =
         0.06895    0.01514   -0.01943   -0.02854
PART 0
N1    4    0.082585    0.766938    0.844919    11.00000    0.03367    0.02304 =
         0.03157    0.00464   -0.01098   -0.01149
N2    4   -0.173515    0.643966    1.268574    11.00000    0.03420    0.02848 =
         0.02610   -0.00277   -0.00573   -0.01093
C1    1    0.063136    0.531713    0.890991    11.00000    0.02889    0.02651 =
         0.02916    0.00191   -0.01012   -0.00955
C2    1    0.007808    0.618714    0.974956    11.00000    0.02716    0.02292 =
         0.03014    0.00003   -0.01144   -0.00931
C3    1   -0.053404    0.587798    1.082311    11.00000    0.02669    0.02330 =
         0.02919    0.00024   -0.00984   -0.01000
C4    1   -0.107398    0.671668    1.163481    11.00000    0.02977    0.02517 =
         0.02856    0.00051   -0.01195   -0.00837
C5    1   -0.091583    0.782965    1.135690    11.00000    0.04030    0.02274 =
         0.03172   -0.00302   -0.01211   -0.00905
AFIX  43
H5    2   -0.123365    0.838075    1.188696    11.00000   -1.20000
AFIX   0
C6    1   -0.030822    0.812210    1.032983    11.00000    0.04258    0.02111 =
         0.03353    0.00021   -0.01418   -0.01169
AFIX  43
H6    2   -0.021475    0.886674    1.017625    11.00000   -1.20000
AFIX   0
C7    1    0.017777    0.733223    0.950182    11.00000    0.02953    0.02596 =
         0.03034    0.00399   -0.01299   -0.01062
C8    1   -0.129483    0.886468    0.773122    11.00000    0.03076    0.02499 =
         0.02806    0.00281   -0.00986   -0.01051
C9    1   -0.244479    0.944675    0.844963    11.00000    0.03704    0.03219 =
         0.03207   -0.00385   -0.01159   -0.01040
AFIX  43
H9    2   -0.240718    0.987434    0.899089    11.00000   -1.20000
AFIX   0
C10   1   -0.365820    0.938769    0.835636    11.00000    0.03179    0.03821 =
         0.03362   -0.00619   -0.00576   -0.00749
AFIX  43
H10   2   -0.442901    0.978000    0.884284    11.00000   -1.20000
AFIX   0
C11   1   -0.135439    0.822107    0.691592    11.00000    0.03367    0.03399 =
         0.02967   -0.00231   -0.00760   -0.01034
AFIX  43
H11   2   -0.058242    0.783082    0.642927    11.00000   -1.20000
AFIX   0
C12   1   -0.256868    0.817345    0.684405    11.00000    0.03874    0.03688 =
         0.02859   -0.00193   -0.01182   -0.01403
AFIX  43
H12   2   -0.260340    0.773950    0.630625    11.00000   -1.20000
AFIX   0
C13   1   -0.375252    0.875694    0.755411    11.00000    0.03516    0.03427 =
         0.02973    0.00359   -0.01300   -0.01181
C14   1   -0.507226    0.867534    0.743541    11.00000    0.03271    0.04315 =
         0.03937   -0.00210   -0.01409   -0.01142
C15   1   -0.625176    0.932947    0.830473    11.00000    0.03373    0.08397 =
         0.05520   -0.01662   -0.01154   -0.01683
AFIX  33
H15A  2   -0.705616    0.925372    0.819749    11.00000   -1.20000
H15B  2   -0.618480    0.901910    0.900396    11.00000   -1.20000
H15C  2   -0.625563    1.012668    0.825911    11.00000   -1.20000
AFIX   0
C16   1   -0.520311    0.917141    0.632008    11.00000    0.04186    0.04016 =
         0.04995   -0.00058   -0.02088   -0.00720
AFIX  33
H16A  2   -0.603067    0.912374    0.623799    11.00000   -1.20000
H16B  2   -0.517028    0.996024    0.625939    11.00000   -1.20000
H16C  2   -0.449005    0.873983    0.576681    11.00000   -1.20000
AFIX   0
C17   1   -0.509429    0.740454    0.750647    11.00000    0.04548    0.05066 =
         0.06395    0.01022   -0.02751   -0.02367
AFIX  33
H17A  2   -0.592209    0.734764    0.743234    11.00000   -1.20000
H17B  2   -0.438372    0.699354    0.693859    11.00000   -1.20000
H17C  2   -0.499080    0.707946    0.819281    11.00000   -1.20000
AFIX   0
C18   1   -0.056684    0.719111    1.394691    11.00000    0.02901    0.03069 =
         0.02411    0.00109   -0.00692   -0.00932
C19   1    0.026963    0.614970    1.413220    11.00000    0.04051    0.03093 =
         0.03675    0.00287   -0.01088   -0.01401
AFIX  43
H19   2    0.001696    0.547082    1.416407    11.00000   -1.20000
AFIX   0
C20   1    0.148486    0.612659    1.426967    11.00000    0.03653    0.03686 =
         0.03884    0.00504   -0.01369   -0.00834
AFIX  43
H20   2    0.204018    0.542669    1.440027    11.00000   -1.20000
AFIX   0
C21   1    0.189450    0.713420    1.421618    11.00000    0.03333    0.04198 =
         0.02816    0.00159   -0.00761   -0.01478
C22   1    0.102263    0.817327    1.404004    11.00000    0.04480    0.03828 =
         0.03493    0.00175   -0.01213   -0.02102
AFIX  43
H22   2    0.126895    0.885530    1.400791    11.00000   -1.20000
AFIX   0
C23   1   -0.020976    0.820737    1.391150    11.00000    0.03647    0.03016 =
         0.03161    0.00228   -0.01214   -0.01159
AFIX  43
H23   2   -0.078357    0.890540    1.380335    11.00000   -1.20000
AFIX   0
C24   1    0.327915    0.704813    1.430876    11.00000    0.03788    0.05595 =
         0.03662   -0.00245   -0.01007   -0.01725
C25   1    0.342121    0.649587    1.539742    11.00000    0.04139    0.05388 =
         0.04444   -0.00216   -0.01786   -0.01249
AFIX  33
H25A  2    0.323075    0.575870    1.547541    11.00000   -1.20000
H25B  2    0.430860    0.640236    1.543090    11.00000   -1.20000
H25C  2    0.281345    0.697994    1.596921    11.00000   -1.20000
AFIX   0
C26   1    0.358191    0.821854    1.418625    11.00000    0.05100    0.07254 =
         0.05168    0.00792   -0.02160   -0.03606
AFIX  33
H26A  2    0.445657    0.812799    1.424908    11.00000   -1.20000
H26B  2    0.352777    0.855249    1.349124    11.00000   -1.20000
H26C  2    0.295203    0.871217    1.474129    11.00000   -1.20000
AFIX   0
C27   1    0.430837    0.626847    1.340582    11.00000    0.03991    0.08822 =
         0.04836   -0.01351   -0.00866   -0.01996
AFIX  33
H27A  2    0.413069    0.552691    1.347212    11.00000   -1.20000
H27B  2    0.425218    0.660977    1.271359    11.00000   -1.20000
H27C  2    0.517995    0.618564    1.347229    11.00000   -1.20000
AFIX  66
PART 1
C28A  1   -0.345905    0.618469    1.038158    10.35000    0.06700    0.08720 =
         0.14626    0.04696   -0.05771   -0.04859
AFIX  43
H28A  2   -0.372519    0.682647    1.080876    10.35000   -1.20000
AFIX  65
C29A  1   -0.280259    0.625804    0.929204    10.35000    0.07131    0.08288 =
         0.12086    0.05489   -0.06004   -0.05000
AFIX  43
H29A  2   -0.262953    0.694888    0.899025    10.35000   -1.20000
AFIX  65
C30A  1   -0.240481    0.529883    0.865356    10.35000    0.04584    0.07419 =
         0.07311    0.04391   -0.02739   -0.02072
AFIX  43
H30A  2   -0.196560    0.534791    0.792459    10.35000   -1.20000
AFIX  65
C31A  1   -0.266348    0.426628    0.910461    10.35000    0.04485    0.12269 =
         0.02630   -0.03409   -0.01811    0.00061
C32A  1   -0.331993    0.419292    1.019415    10.35000    0.03470    0.12351 =
         0.05412    0.04961   -0.01921   -0.04012
AFIX  43
H32A  2   -0.349299    0.350207    1.049593    10.35000   -1.20000
AFIX  65
C33A  1   -0.371772    0.515212    1.083264    10.35000    0.06243    0.07975 =
         0.08397   -0.01380   -0.02502   -0.01594
AFIX  43
H33A  2   -0.415693    0.510303    1.156161    10.35000   -1.20000
AFIX   0
C34A  1   -0.254821    0.235583    0.878309    10.35000    0.07501    0.04840 =
         0.06924    0.00549   -0.01680   -0.01572
AFIX  33
H34A  2   -0.218156    0.182952    0.819859    10.35000   -1.20000
H34B  2   -0.217514    0.204753    0.936851    10.35000   -1.20000
H34C  2   -0.348984    0.246795    0.902413    10.35000   -1.20000
AFIX  66
PART 2
C28B  1   -0.247975    0.410618    0.862548    10.65000    0.03861    0.04709 =
         0.04474   -0.00228   -0.02350   -0.01243
AFIX  43
H28B  2   -0.218606    0.356452    0.808840    10.65000   -1.20000
AFIX  65
C29B  1   -0.299924    0.379116    0.969305    10.65000    0.03611    0.07388 =
         0.03319    0.00245   -0.01349   -0.01843
AFIX  43
H29B  2   -0.305313    0.303873    0.987025    10.65000   -1.20000
AFIX  65
C30B  1   -0.343819    0.460073    1.049579    10.65000    0.03926    0.05821 =
         0.04750    0.01403   -0.01704   -0.02389
AFIX  43
H30B  2   -0.378577    0.438996    1.121007    10.65000   -1.20000
AFIX  65
C31B  1   -0.335765    0.572533    1.023096    10.65000    0.02933    0.04548 =
         0.04692    0.02040   -0.01722   -0.02025
C32B  1   -0.283816    0.604036    0.916340    10.65000    0.02359    0.03867 =
         0.05397    0.01034   -0.01249   -0.00446
AFIX  43
H32B  2   -0.278428    0.679279    0.898621    10.65000   -1.20000
AFIX  65
C33B  1   -0.239921    0.523080    0.836065    10.65000    0.03816    0.06128 =
         0.04747    0.00558   -0.01880   -0.00595
AFIX  43
H33B  2   -0.205163    0.544158    0.764638    10.65000   -1.20000
AFIX   0
C34B  1   -0.389025    0.761046    1.079563    10.65000    0.05280    0.04912 =
         0.05210   -0.00127   -0.01376   -0.01714
AFIX  33
H34D  2   -0.419920    0.803371    1.144973    10.65000   -1.20000
H34E  2   -0.304227    0.771898    1.039017    10.65000   -1.20000
H34F  2   -0.450709    0.788046    1.037311    10.65000   -1.20000
AFIX   0
HKLF 4
 
REM  151217TT
REM R1 =  0.0568 for    4504 Fo > 4sig(Fo)  and  0.0696 for all    5678 data
REM    445 parameters refined using      0 restraints
 
END  
     
WGHT      0.0789      0.6900 

REM Instructions for potential hydrogen bonds
HTAB C5 O4
HTAB C6 O3
EQIV $1 -x, -y+2, -z+2
HTAB C6 O3_$1

REM Highest difference peak  0.550,  deepest hole -0.561,  1-sigma level  0.066
Q1    1   0.1742  0.4369  0.7266  11.00000  0.05    0.54
Q2    1   0.1135  0.7079  0.7991  11.00000  0.05    0.47
Q3    1  -0.2299  0.6987  1.4562  11.00000  0.05    0.41
Q4    1   0.0510  0.9083  0.7055  11.00000  0.05    0.38
Q5    1   0.0560  0.7596  0.8831  11.00000  0.05    0.36
Q6    1   0.0876  0.9072  0.6237  11.00000  0.05    0.30
Q7    1  -0.1751  0.6584  1.2274  11.00000  0.05    0.28
Q8    1  -0.0795  0.9244  0.7789  11.00000  0.05    0.27
Q9    1  -0.3475  0.8416  1.3260  11.00000  0.05    0.26
Q10   1   0.0344  0.8560  0.8538  11.00000  0.05    0.26
Q11   1  -0.0068  0.5954  1.0347  11.00000  0.05    0.26
Q12   1  -0.1081  0.6965  1.3815  11.00000  0.05    0.25
Q13   1   0.0498  0.4799  0.9012  11.00000  0.05    0.25
Q14   1  -0.0475  0.6158  1.0202  11.00000  0.05    0.24
Q15   1  -0.3242  0.7659  1.3665  11.00000  0.05    0.23
Q16   1  -0.1321  0.7303  1.1446  11.00000  0.05    0.22
Q17   1  -0.0128  0.6868  0.9594  11.00000  0.05    0.22
Q18   1  -0.0467  0.8555  0.7808  11.00000  0.05    0.21
Q19   1   0.1669  0.7628  0.8428  11.00000  0.05    0.21
Q20   1  -0.5659  0.8998  0.7718  11.00000  0.05    0.21
Q21   1  -0.0270  1.0031  0.7817  11.00000  0.05    0.20
Q22   1  -0.2546  0.8334  1.2717  11.00000  0.05    0.20
Q23   1   0.1044  0.5774  0.7464  11.00000  0.05    0.19
Q24   1  -0.2872  0.6425  1.5044  11.00000  0.05    0.19
Q25   1  -0.0820  0.6237  1.1207  11.00000  0.05    0.19
Q26   1  -0.3244  0.8424  1.2293  11.00000  0.05    0.19
Q27   1  -0.0140  0.6395  1.2422  11.00000  0.05    0.19
Q28   1   0.3515  0.6749  1.4810  11.00000  0.05    0.19
Q29   1  -0.4867  0.8809  0.6803  11.00000  0.05    0.18
Q30   1   0.0687  0.7998  1.1872  11.00000  0.05    0.18
Q31   1   0.1863  0.5042  0.7130  11.00000  0.05    0.18
Q32   1   0.0161  0.7567  1.1974  11.00000  0.05    0.18
Q33   1   0.5632  0.5735  1.3414  11.00000  0.05    0.18
Q34   1  -0.0363  0.7450  1.3258  11.00000  0.05    0.18
Q35   1  -0.1595  0.7793  1.3800  11.00000  0.05    0.17
Q36   1  -0.0742  0.7879  1.1619  11.00000  0.05    0.17
Q37   1  -0.1825  0.8658  0.9236  11.00000  0.05    0.17
Q38   1  -0.0836  0.6566  1.1737  11.00000  0.05    0.17
Q39   1  -0.4560  0.6942  0.9843  11.00000  0.05    0.17
Q40   1   0.2147  0.4387  0.9460  11.00000  0.05    0.17
Q41   1  -0.0621  0.7963  1.0811  11.00000  0.05    0.17
Q42   1  -0.3848  0.8430  1.4147  11.00000  0.05    0.17
Q43   1   0.3215  0.5433  1.0261  11.00000  0.05    0.17
Q44   1   0.0578  0.5385  1.2133  11.00000  0.05    0.17
Q45   1  -0.2876  0.8128  1.4391  11.00000  0.05    0.17
Q46   1   0.0442  0.5615  0.9435  11.00000  0.05    0.16
Q47   1  -0.1664  0.8784  0.8324  11.00000  0.05    0.16
Q48   1   0.1740  0.5295  0.9891  11.00000  0.05    0.16
Q49   1  -0.2081  0.7426  1.2967  11.00000  0.05    0.16
Q50   1  -0.5384  0.9002  0.6910  11.00000  0.05    0.16
Q51   1  -0.3345  0.6181  0.6576  11.00000  0.05    0.16
Q52   1   0.1421  0.7724  1.4300  11.00000  0.05    0.16
Q53   1  -0.0320  0.7865  1.0011  11.00000  0.05    0.16
Q54   1   0.0455  0.7447  1.1695  11.00000  0.05    0.16
Q55   1  -0.4801  0.8998  0.5339  11.00000  0.05    0.16
Q56   1  -0.1778  0.7234  0.9441  11.00000  0.05    0.16
Q57   1  -0.0427  0.6216  1.2550  11.00000  0.05    0.16
Q58   1  -0.2295  0.2699  1.0240  11.00000  0.05    0.16
Q59   1  -0.3910  0.6855  1.4635  11.00000  0.05    0.16
Q60   1  -0.1395  0.8423  0.9085  11.00000  0.05    0.15
Q61   1   0.1470  0.8540  0.7738  11.00000  0.05    0.15
Q62   1  -0.1873  0.9342  0.7993  11.00000  0.05    0.15
Q63   1  -0.1015  0.7290  0.9018  11.00000  0.05    0.15
Q64   1   0.0867  0.5420  0.8571  11.00000  0.05    0.15
Q65   1  -0.2939  0.9695  0.7993  11.00000  0.05    0.15
Q66   1   0.0629  0.5421  0.6579  11.00000  0.05    0.15
Q67   1   0.0614  0.8055  1.3925  11.00000  0.05    0.15
Q68   1  -0.0833  0.8219  0.6048  11.00000  0.05    0.15
Q69   1  -0.2395  0.8371  0.9975  11.00000  0.05    0.15
Q70   1  -0.3548  0.9407  0.7597  11.00000  0.05    0.15
Q71   1  -0.1338  0.8468  0.7593  11.00000  0.05    0.15
Q72   1  -0.2568  0.7368  1.1606  11.00000  0.05    0.15
Q73   1  -0.6620  0.7799  0.7963  11.00000  0.05    0.15
Q74   1  -0.4187  1.0158  0.8390  11.00000  0.05    0.15
Q75   1  -0.1630  0.8362  1.0371  11.00000  0.05    0.15
Q76   1   0.1840  0.7052  0.9751  11.00000  0.05    0.15
Q77   1  -0.0103  0.5944  0.7945  11.00000  0.05    0.15
Q78   1   0.0856  0.6173  0.6267  11.00000  0.05    0.14
Q79   1  -0.4359  0.8843  0.7448  11.00000  0.05    0.14
Q80   1   0.1079  0.7372  0.6482  11.00000  0.05    0.14
Q81   1  -0.3930  0.8675  0.7998  11.00000  0.05    0.14
Q82   1  -0.0029  0.5411  0.7347  11.00000  0.05    0.14
Q83   1   0.1666  0.7219  0.9449  11.00000  0.05    0.14
Q84   1  -0.0829  0.3018  0.8400  11.00000  0.05    0.14
Q85   1   0.0992  0.5047  1.1402  11.00000  0.05    0.14
Q86   1  -0.0328  0.5333  1.4098  11.00000  0.05    0.14
Q87   1  -0.1406  0.8222  1.0558  11.00000  0.05    0.14
Q88   1  -0.0414  0.9167  0.8626  11.00000  0.05    0.14
Q89   1  -0.0561  0.7049  1.4483  11.00000  0.05    0.14
Q90   1  -0.2483  0.5591  1.1392  11.00000  0.05    0.14
;

loop_
_symmetry_equiv_pos_site_id
_space_group_symop_operation_xyz
1 +X,+Y,+Z
2 -X,-Y,-Z

loop_
_atom_site_label
_atom_site_type_symbol
_atom_site_fract_x
_atom_site_fract_y
_atom_site_fract_z
_atom_site_U_iso_or_equiv
_atom_site_adp_type
_atom_site_occupancy
_atom_site_site_symmetry_multiplicity
_atom_site_calc_flag
_atom_site_refinement_flags
S1 S 0.02552(7) 0.88961(5) 0.78448(5) 0.0278(2) Uani 1 2 d .
S2 S -0.20976(7) 0.71819(5) 1.37746(5) 0.0286(2) Uani 1 2 d .
O1 O 0.11874(19) 0.55826(14) 0.79728(14) 0.0363(5) Uani 1 2 d .
O2 O 0.11617(18) 0.88246(14) 0.67926(14) 0.0331(4) Uani 1 2 d .
O3 O 0.00510(18) 0.98301(14) 0.85223(14) 0.0322(4) Uani 1 2 d .
O4 O -0.27931(18) 0.83362(14) 1.36026(14) 0.0338(4) Uani 1 2 d .
O5 O -0.27163(18) 0.64824(15) 1.46111(13) 0.0338(4) Uani 1 2 d .
O6B O -0.3777(5) 0.6441(4) 1.1049(3) 0.0471(11) Uani 0.65 2 d .
O6A O -0.2241(10) 0.3453(7) 0.8416(7) 0.076(3) Uani 0.35 2 d .
N1 N 0.0826(2) 0.76694(16) 0.84492(16) 0.0285(5) Uani 1 2 d .
N2 N -0.1735(2) 0.64397(17) 1.26857(16) 0.0294(5) Uani 1 2 d .
C1 C 0.0631(3) 0.5317(2) 0.89099(19) 0.0274(6) Uani 1 2 d .
C2 C 0.0078(3) 0.6187(2) 0.97496(19) 0.0254(5) Uani 1 2 d .
C3 C -0.0534(3) 0.5878(2) 1.08231(19) 0.0253(5) Uani 1 2 d .
C4 C -0.1074(3) 0.6717(2) 1.16348(19) 0.0268(6) Uani 1 2 d .
C5 C -0.0916(3) 0.7830(2) 1.1357(2) 0.0307(6) Uani 1 2 d .
C6 C -0.0308(3) 0.8122(2) 1.0330(2) 0.0309(6) Uani 1 2 d .
C7 C 0.0178(3) 0.7332(2) 0.95018(19) 0.0272(6) Uani 1 2 d .
C8 C -0.1295(3) 0.8865(2) 0.77312(19) 0.0271(6) Uani 1 2 d .
C9 C -0.2445(3) 0.9447(2) 0.8450(2) 0.0328(6) Uani 1 2 d .
C10 C -0.3658(3) 0.9388(2) 0.8356(2) 0.0352(6) Uani 1 2 d .
C11 C -0.1354(3) 0.8221(2) 0.6916(2) 0.0322(6) Uani 1 2 d .
C12 C -0.2569(3) 0.8174(2) 0.6844(2) 0.0332(6) Uani 1 2 d .
C13 C -0.3752(3) 0.8757(2) 0.7554(2) 0.0319(6) Uani 1 2 d .
C14 C -0.5072(3) 0.8675(3) 0.7435(2) 0.0371(7) Uani 1 2 d .
C15 C -0.6252(3) 0.9329(3) 0.8305(3) 0.0563(9) Uani 1 2 d .
C16 C -0.5203(3) 0.9171(3) 0.6320(2) 0.0429(7) Uani 1 2 d .
C17 C -0.5094(3) 0.7405(3) 0.7507(3) 0.0492(8) Uani 1 2 d .
C18 C -0.0567(3) 0.7191(2) 1.39469(19) 0.0278(6) Uani 1 2 d .
C19 C 0.0270(3) 0.6150(2) 1.4132(2) 0.0353(6) Uani 1 2 d .
C20 C 0.1485(3) 0.6127(2) 1.4270(2) 0.0374(7) Uani 1 2 d .
C21 C 0.1895(3) 0.7134(2) 1.4216(2) 0.0338(6) Uani 1 2 d .
C22 C 0.1023(3) 0.8173(2) 1.4040(2) 0.0372(7) Uani 1 2 d .
C23 C -0.0210(3) 0.8207(2) 1.3912(2) 0.0317(6) Uani 1 2 d .
C24 C 0.3279(3) 0.7048(3) 1.4309(2) 0.0424(7) Uani 1 2 d .
C25 C 0.3421(3) 0.6496(3) 1.5397(2) 0.0451(7) Uani 1 2 d .
C26 C 0.3582(3) 0.8218(3) 1.4186(3) 0.0533(9) Uani 1 2 d .
C27 C 0.4308(3) 0.6269(3) 1.3406(3) 0.0580(9) Uani 1 2 d .
C28A C -0.3459(17) 0.6185(11) 1.0382(14) 0.092(9) Uani 0.35 2 d .
C29A C -0.280(2) 0.6258(11) 0.9292(15) 0.082(8) Uani 0.35 2 d .
C30A C -0.2405(16) 0.5299(14) 0.8654(8) 0.064(6) Uani 0.35 2 d .
C31A C -0.2663(11) 0.4266(11) 0.9105(8) 0.065(5) Uani 0.35 2 d .
C32A C -0.3320(11) 0.4193(10) 1.0194(9) 0.069(6) Uani 0.35 2 d .
C33A C -0.3718(10) 0.5152(14) 1.0833(7) 0.074(5) Uani 0.35 2 d .
C34B C -0.3890(5) 0.7611(4) 1.0796(4) 0.0507(13) Uani 0.65 2 d .
C34A C -0.2548(11) 0.2356(8) 0.8783(9) 0.065(3) Uani 0.35 2 d .
H5 H -0.12337 0.83808 1.1887 0.0369 Uiso 1 2 calc R
H6 H -0.02147 0.88667 1.01763 0.0371 Uiso 1 2 calc R
H9 H -0.24072 0.98743 0.89909 0.0393 Uiso 1 2 calc R
H10 H -0.4429 0.978 0.88428 0.0422 Uiso 1 2 calc R
H11 H -0.05824 0.78308 0.64293 0.0387 Uiso 1 2 calc R
H12 H -0.26034 0.77395 0.63063 0.0398 Uiso 1 2 calc R
H15A H -0.70562 0.92537 0.81975 0.0676 Uiso 1 2 calc R
H15B H -0.61848 0.90191 0.9004 0.0676 Uiso 1 2 calc R
H15C H -0.62556 1.01267 0.82591 0.0676 Uiso 1 2 calc R
H16A H -0.60307 0.91237 0.6238 0.0515 Uiso 1 2 calc R
H16B H -0.51703 0.99602 0.62594 0.0515 Uiso 1 2 calc R
H16C H -0.449 0.87398 0.57668 0.0515 Uiso 1 2 calc R
H17A H -0.59221 0.73476 0.74323 0.0590 Uiso 1 2 calc R
H17B H -0.43837 0.69935 0.69386 0.0590 Uiso 1 2 calc R
H17C H -0.49908 0.70795 0.81928 0.0590 Uiso 1 2 calc R
H19 H 0.0017 0.54708 1.41641 0.0424 Uiso 1 2 calc R
H20 H 0.20402 0.54267 1.44003 0.0448 Uiso 1 2 calc R
H22 H 0.1269 0.88553 1.40079 0.0446 Uiso 1 2 calc R
H23 H -0.07836 0.89054 1.38033 0.0381 Uiso 1 2 calc R
H25A H 0.32307 0.57587 1.54754 0.0541 Uiso 1 2 calc R
H25B H 0.43086 0.64024 1.54309 0.0541 Uiso 1 2 calc R
H25C H 0.28134 0.69799 1.59692 0.0541 Uiso 1 2 calc R
H26A H 0.44566 0.8128 1.42491 0.0640 Uiso 1 2 calc R
H26B H 0.35278 0.85525 1.34912 0.0640 Uiso 1 2 calc R
H26C H 0.2952 0.87122 1.47413 0.0640 Uiso 1 2 calc R
H27A H 0.41307 0.55269 1.34721 0.0696 Uiso 1 2 calc R
H27B H 0.42522 0.66098 1.27136 0.0696 Uiso 1 2 calc R
H27C H 0.51799 0.61856 1.34723 0.0696 Uiso 1 2 calc R
C31B C -0.3358(6) 0.5725(4) 1.0231(5) 0.0385(15) Uani 0.65 2 d .
C32B C -0.2838(8) 0.6040(4) 0.9163(5) 0.0399(17) Uani 0.65 2 d .
C33B C -0.2399(8) 0.5231(6) 0.8361(4) 0.049(2) Uani 0.65 2 d .
C28B C -0.2480(5) 0.4106(5) 0.8626(4) 0.0405(14) Uani 0.65 2 d .
C29B C -0.2999(5) 0.3791(4) 0.9693(4) 0.0463(16) Uani 0.65 2 d .
C30B C -0.3438(5) 0.4601(4) 1.0496(3) 0.0460(18) Uani 0.65 2 d .
H28A H -0.37252 0.68265 1.08088 0.1100 Uiso 0.35 2 calc R
H29A H -0.26295 0.69489 0.89903 0.0988 Uiso 0.35 2 calc R
H30A H -0.19656 0.53479 0.79246 0.0771 Uiso 0.35 2 calc R
H32A H -0.3493 0.35021 1.04959 0.0828 Uiso 0.35 2 calc R
H33A H -0.41569 0.5103 1.15616 0.0887 Uiso 0.35 2 calc R
H34A H -0.21816 0.18295 0.81986 0.0785 Uiso 0.35 2 calc R
H34B H -0.21751 0.20475 0.93685 0.0785 Uiso 0.35 2 calc R
H34C H -0.34898 0.2468 0.90241 0.0785 Uiso 0.35 2 calc R
H28B H -0.21861 0.35645 0.80884 0.0485 Uiso 0.65 2 calc R
H29B H -0.30531 0.30387 0.98702 0.0555 Uiso 0.65 2 calc R
H30B H -0.37858 0.439 1.12101 0.0552 Uiso 0.65 2 calc R
H32B H -0.27843 0.67928 0.89862 0.0479 Uiso 0.65 2 calc R
H33B H -0.20516 0.54416 0.76464 0.0592 Uiso 0.65 2 calc R
H34D H -0.41992 0.80337 1.14497 0.0608 Uiso 0.65 2 calc R
H34E H -0.30423 0.7719 1.03902 0.0608 Uiso 0.65 2 calc R
H34F H -0.45071 0.78805 1.03731 0.0608 Uiso 0.65 2 calc R

loop_
_atom_site_aniso_label
_atom_site_aniso_U_11
_atom_site_aniso_U_22
_atom_site_aniso_U_33
_atom_site_aniso_U_12
_atom_site_aniso_U_13
_atom_site_aniso_U_23
S1 0.0336(4) 0.0230(3) 0.0309(4) -0.0131(3) -0.0109(3) 0.0031(2)
S2 0.0308(4) 0.0269(4) 0.0283(4) -0.0087(3) -0.0069(3) -0.0024(3)
O1 0.0509(13) 0.0259(9) 0.0300(10) -0.0159(9) -0.0030(9) 0.0006(7)
O2 0.0369(11) 0.0286(10) 0.0346(10) -0.0141(8) -0.0075(8) 0.0032(8)
O3 0.0429(12) 0.0233(9) 0.0365(10) -0.0141(8) -0.0149(9) -0.0006(7)
O4 0.0321(11) 0.0277(10) 0.0397(10) -0.0036(8) -0.0090(8) -0.0061(8)
O5 0.0358(11) 0.0343(10) 0.0309(10) -0.0130(9) -0.0043(8) -0.0026(8)
O6B 0.051(2) 0.046(2) 0.045(2) -0.0179(18) -0.010(2) 0.0025(18)
O6A 0.087(7) 0.072(6) 0.069(5) -0.029(6) -0.019(5) 0.015(5)
N1 0.0337(13) 0.0230(11) 0.0316(11) -0.0115(10) -0.0110(10) 0.0046(8)
N2 0.0342(13) 0.0285(11) 0.0261(11) -0.0109(10) -0.0057(9) -0.0028(9)
C1 0.0289(15) 0.0265(13) 0.0292(13) -0.0095(11) -0.0101(11) 0.0019(10)
C2 0.0272(14) 0.0229(12) 0.0301(13) -0.0093(11) -0.0114(11) 0.0000(10)
C3 0.0267(14) 0.0233(12) 0.0292(13) -0.0100(11) -0.0098(11) 0.0002(10)
C4 0.0298(15) 0.0252(13) 0.0286(13) -0.0084(11) -0.0120(11) 0.0005(10)
C5 0.0403(16) 0.0227(12) 0.0317(14) -0.0091(12) -0.0121(12) -0.0030(10)
C6 0.0426(17) 0.0211(12) 0.0335(14) -0.0117(12) -0.0142(12) 0.0002(10)
C7 0.0295(15) 0.0260(13) 0.0303(13) -0.0106(11) -0.0130(11) 0.0040(10)
C8 0.0308(15) 0.0250(12) 0.0281(13) -0.0105(11) -0.0099(11) 0.0028(10)
C9 0.0370(17) 0.0322(14) 0.0321(14) -0.0104(12) -0.0116(12) -0.0039(11)
C10 0.0318(16) 0.0382(15) 0.0336(14) -0.0075(13) -0.0058(12) -0.0062(12)
C11 0.0337(16) 0.0340(14) 0.0297(14) -0.0103(12) -0.0076(12) -0.0023(11)
C12 0.0387(17) 0.0369(15) 0.0286(13) -0.0140(13) -0.0118(12) -0.0019(11)
C13 0.0352(16) 0.0343(14) 0.0297(14) -0.0118(12) -0.0130(12) 0.0036(11)
C14 0.0327(17) 0.0432(16) 0.0394(16) -0.0114(13) -0.0141(13) -0.0021(12)
C15 0.0337(19) 0.084(3) 0.055(2) -0.0168(18) -0.0115(16) -0.0166(18)
C16 0.0419(19) 0.0402(17) 0.0500(18) -0.0072(14) -0.0209(14) -0.0006(13)
C17 0.045(2) 0.0507(19) 0.064(2) -0.0237(16) -0.0275(17) 0.0102(16)
C18 0.0290(15) 0.0307(13) 0.0241(12) -0.0093(11) -0.0069(11) 0.0011(10)
C19 0.0405(17) 0.0309(14) 0.0367(15) -0.0140(13) -0.0109(13) 0.0029(11)
C20 0.0365(17) 0.0369(15) 0.0388(16) -0.0083(13) -0.0137(13) 0.0050(12)
C21 0.0333(16) 0.0420(16) 0.0282(14) -0.0148(13) -0.0076(12) 0.0016(11)
C22 0.0448(18) 0.0383(15) 0.0349(15) -0.0210(14) -0.0121(13) 0.0018(12)
C23 0.0365(17) 0.0302(14) 0.0316(14) -0.0116(12) -0.0121(12) 0.0023(11)
C24 0.0379(18) 0.0560(19) 0.0366(16) -0.0173(15) -0.0101(13) -0.0024(13)
C25 0.0414(19) 0.0539(19) 0.0444(18) -0.0125(15) -0.0179(15) -0.0022(14)
C26 0.051(2) 0.073(2) 0.0517(19) -0.0361(19) -0.0216(16) 0.0079(17)
C27 0.040(2) 0.088(3) 0.0484(19) -0.0200(19) -0.0087(16) -0.0135(18)
C28A 0.067(15) 0.087(18) 0.15(3) -0.049(13) -0.058(17) 0.047(17)
C29A 0.071(13) 0.083(12) 0.121(19) -0.050(11) -0.060(13) 0.055(12)
C30A 0.046(10) 0.074(13) 0.073(10) -0.021(10) -0.027(8) 0.044(10)
C31A 0.045(7) 0.123(14) 0.026(8) 0.001(7) -0.018(7) -0.034(8)
C32A 0.035(8) 0.124(15) 0.054(10) -0.040(9) -0.019(7) 0.050(11)
C33A 0.062(9) 0.080(11) 0.084(10) -0.016(8) -0.025(8) -0.014(9)
C34B 0.053(3) 0.049(3) 0.052(3) -0.017(3) -0.014(2) -0.001(2)
C34A 0.075(8) 0.048(6) 0.069(7) -0.016(5) -0.017(6) 0.005(5)
C31B 0.029(3) 0.045(4) 0.047(3) -0.020(3) -0.017(3) 0.020(3)
C32B 0.024(4) 0.039(3) 0.054(4) -0.004(3) -0.012(3) 0.010(3)
C33B 0.038(4) 0.061(5) 0.047(3) -0.006(4) -0.019(3) 0.006(3)
C28B 0.039(3) 0.047(4) 0.045(4) -0.012(3) -0.024(3) -0.002(3)
C29B 0.036(4) 0.074(4) 0.033(4) -0.018(3) -0.013(3) 0.002(3)
C30B 0.039(4) 0.058(4) 0.048(4) -0.024(3) -0.017(3) 0.014(4)

loop_
_atom_type_symbol
_atom_type_description
_atom_type_scat_dispersion_real
_atom_type_scat_dispersion_imag
_atom_type_scat_source
C C 0.0181 0.0091
;
International Tables for Crystallography
(Vol. C, Tables 4.2.6.8 and 6.1.1.4)
;
H H 0.0000 0.0000
;
International Tables for Crystallography
(Vol. C, Table 6.1.1.4)
;
O O 0.0492 0.0322
;
International Tables for Crystallography
(Vol. C, Tables 4.2.6.8 and 6.1.1.4)
;
N N 0.0311 0.0180
;
International Tables for Crystallography
(Vol. C, Tables 4.2.6.8 and 6.1.1.4)
;
S S 0.3331 0.5567
;
International Tables for Crystallography
(Vol. C, Tables 4.2.6.8 and 6.1.1.4)
;

loop_
_geom_angle_atom_site_label_1
_geom_angle_atom_site_label_2
_geom_angle_atom_site_label_3
_geom_angle
_geom_angle_publ_flag
_geom_angle_site_symmetry_1
_geom_angle_site_symmetry_3
O2 S1 O3 120.13(12) yes . .
O2 S1 N1 103.67(10) yes . .
O2 S1 C8 108.80(13) yes . .
O3 S1 N1 109.20(11) yes . .
O3 S1 C8 107.69(12) yes . .
N1 S1 C8 106.59(12) yes . .
O4 S2 O5 119.84(10) yes . .
O4 S2 N2 109.91(11) yes . .
O4 S2 C18 108.56(13) yes . .
O5 S2 N2 103.13(11) yes . .
O5 S2 C18 109.11(12) yes . .
N2 S2 C18 105.31(12) yes . .
C34B O6B C31B 117.4(4) yes . .
C31A O6A C34A 117.7(9) yes . .
S1 N1 C7 123.50(15) yes . .
S2 N2 C4 127.2(2) yes . .
O1 C1 C2 120.1(2) yes . .
O1 C1 C3 119.7(2) yes . 2_567
C2 C1 C3 120.2(2) yes . 2_567
C1 C2 C3 120.0(2) yes . .
C1 C2 C7 120.5(2) yes . .
C3 C2 C7 119.4(2) yes . .
C1 C3 C2 119.8(2) yes 2_567 .
C1 C3 C4 120.1(2) yes 2_567 .
C2 C3 C4 120.2(2) yes . .
N2 C4 C3 120.9(2) yes . .
N2 C4 C5 120.8(2) yes . .
C3 C4 C5 118.2(2) yes . .
C4 C5 C6 121.6(2) yes . .
C5 C6 C7 121.6(2) yes . .
N1 C7 C2 121.4(2) yes . .
N1 C7 C6 119.6(2) yes . .
C2 C7 C6 118.9(2) yes . .
S1 C8 C9 120.6(2) yes . .
S1 C8 C11 119.25(18) yes . .
C9 C8 C11 120.2(3) yes . .
C8 C9 C10 119.4(3) yes . .
C9 C10 C13 121.9(2) yes . .
C8 C11 C12 119.2(2) yes . .
C11 C12 C13 122.1(3) yes . .
C10 C13 C12 117.2(3) yes . .
C10 C13 C14 122.9(2) yes . .
C12 C13 C14 119.9(3) yes . .
C13 C14 C15 112.5(3) yes . .
C13 C14 C16 108.9(2) yes . .
C13 C14 C17 109.1(2) yes . .
C15 C14 C16 108.9(2) yes . .
C15 C14 C17 108.8(3) yes . .
C16 C14 C17 108.7(3) yes . .
S2 C18 C19 118.1(2) yes . .
S2 C18 C23 121.1(2) yes . .
C19 C18 C23 120.8(3) yes . .
C18 C19 C20 119.6(3) yes . .
C19 C20 C21 121.4(2) yes . .
C20 C21 C22 117.7(3) yes . .
C20 C21 C24 119.0(2) yes . .
C22 C21 C24 123.2(3) yes . .
C21 C22 C23 121.3(3) yes . .
C18 C23 C22 119.2(2) yes . .
C21 C24 C25 110.0(2) yes . .
C21 C24 C26 112.0(2) yes . .
C21 C24 C27 108.8(3) yes . .
C25 C24 C26 109.4(3) yes . .
C25 C24 C27 108.1(2) yes . .
C26 C24 C27 108.5(3) yes . .
C29A C28A C33A 120.0(13) yes . .
C28A C29A C30A 120.0(14) yes . .
C29A C30A C31A 120.0(11) yes . .
O6A C31A C30A 113.1(9) yes . .
O6A C31A C32A 126.9(12) yes . .
C30A C31A C32A 120.0(11) yes . .
C31A C32A C33A 120.0(11) yes . .
C28A C33A C32A 120.0(10) yes . .
O6B C31B C32B 123.8(5) yes . .
O6B C31B C30B 116.2(5) yes . .
C32B C31B C30B 120.0(5) yes . .
C31B C32B C33B 120.0(5) yes . .
C32B C33B C28B 120.0(5) yes . .
C33B C28B C29B 120.0(5) yes . .
C28B C29B C30B 120.0(5) yes . .
C31B C30B C29B 120.0(4) yes . .

loop_
_geom_bond_atom_site_label_1
_geom_bond_atom_site_label_2
_geom_bond_distance
_geom_bond_publ_flag
_geom_bond_site_symmetry_2
S1 O2 1.4266(17) yes .
S1 O3 1.432(2) yes .
S1 N1 1.658(2) yes .
S1 C8 1.756(3) yes .
S2 O4 1.4266(17) yes .
S2 O5 1.4306(18) yes .
S2 N2 1.641(2) yes .
S2 C18 1.757(3) yes .
O1 C1 1.242(3) yes .
O6B C34B 1.401(7) yes .
O6B C31B 1.331(7) yes .
O6A C31A 1.292(15) yes .
O6A C34A 1.458(14) yes .
N1 C7 1.417(3) yes .
N2 C4 1.397(3) yes .
C1 C2 1.470(3) yes .
C1 C3 1.478(4) yes 2_567
C2 C3 1.417(3) yes .
C2 C7 1.417(4) yes .
C3 C4 1.419(3) yes .
C4 C5 1.403(4) yes .
C5 C6 1.361(3) yes .
C6 C7 1.395(3) yes .
C8 C9 1.382(3) yes .
C8 C11 1.402(4) yes .
C9 C10 1.390(5) yes .
C10 C13 1.394(4) yes .
C11 C12 1.376(5) yes .
C12 C13 1.399(3) yes .
C13 C14 1.527(5) yes .
C14 C15 1.528(4) yes .
C14 C16 1.538(4) yes .
C14 C17 1.538(5) yes .
C18 C19 1.386(4) yes .
C18 C23 1.382(4) yes .
C19 C20 1.386(5) yes .
C20 C21 1.400(5) yes .
C21 C22 1.399(4) yes .
C21 C24 1.530(5) yes .
C22 C23 1.396(5) yes .
C24 C25 1.530(4) yes .
C24 C26 1.524(5) yes .
C24 C27 1.549(4) yes .
C28A C29A 1.39(2) yes .
C28A C33A 1.39(2) yes .
C29A C30A 1.39(2) yes .
C30A C31A 1.39(2) yes .
C31A C32A 1.390(13) yes .
C32A C33A 1.390(19) yes .
C31B C32B 1.390(8) yes .
C31B C30B 1.390(7) yes .
C32B C33B 1.390(8) yes .
C33B C28B 1.390(9) yes .
C28B C29B 1.390(7) yes .
C29B C30B 1.390(7) yes .
